data_2209862
loop_
_publ_author_name
'Zhu, Chuan-Gao'
'Wang, Feng-Wu'
'Wei, Yi-Jun'

_publ_section_title
;
 {1-[2-(Methylamino)ethyliminomethyl]naphthalen-2-olato}thiocyanatonickel(II)
;
_journal_coeditor_code HG2062
_journal_issue 8
_journal_name_full 'Acta Crystallographica Section E'
_journal_page_first m1816
_journal_page_last m1817
_journal_paper_doi 10.1107/S1600536806026614
_journal_volume 62
_journal_year 2006
_chemical_formula_iupac '[Ni (C14 H15 N2 O) (N1 C1 S1)]'
_chemical_formula_moiety 'C15 H15 N3 Ni O S'
_chemical_formula_sum 'C15 H15 N3 Ni O S'
_chemical_formula_weight 344.07
_chemical_name_systematic
;
{1-[2-(Methylamino)ethyliminomethyl]naphthalen-2-olato}thiocyanatonickel(II)
;
_space_group_IT_number 14
_symmetry_cell_setting monoclinic
_symmetry_space_group_name_Hall '-P 2yn'
_symmetry_space_group_name_H-M 'P 1 21/n 1'
_atom_sites_solution_hydrogens geom
_atom_sites_solution_primary direct
_atom_sites_solution_secondary difmap
_audit_creation_method SHELXL-97
_cell_angle_alpha 90.00
_cell_angle_beta 95.563(2)
_cell_angle_gamma 90.00
_cell_formula_units_Z 8
_cell_length_a 10.0600(10)
_cell_length_b 13.387(2)
_cell_length_c 22.398(3)
_cell_measurement_reflns_used 3798
_cell_measurement_temperature 293(2)
_cell_measurement_theta_max 23.8
_cell_measurement_theta_min 2.3
_cell_volume 3002.2(7)
_computing_cell_refinement 'SAINT (Bruker, 2000)'
_computing_data_collection 'SMART (Bruker, 2000)'
_computing_data_reduction SAINT
_computing_molecular_graphics SHELXTL
_computing_publication_material SHELXTL
_computing_structure_refinement SHELXTL
_computing_structure_solution 'SHELXTL (Bruker, 2000)'
_diffrn_ambient_temperature 293(2)
_diffrn_measured_fraction_theta_full 0.979
_diffrn_measured_fraction_theta_max 0.979
_diffrn_measurement_device_type 'Bruker SMART CCD area-detector'
_diffrn_measurement_method \w
_diffrn_radiation_monochromator graphite
_diffrn_radiation_source 'fine-focus sealed tube'
_diffrn_radiation_type MoK\a
_diffrn_radiation_wavelength 0.71073
_diffrn_reflns_av_R_equivalents 0.0306
_diffrn_reflns_av_sigmaI/netI 0.0479
_diffrn_reflns_limit_h_max 11
_diffrn_reflns_limit_h_min -12
_diffrn_reflns_limit_k_max 17
_diffrn_reflns_limit_k_min -17
_diffrn_reflns_limit_l_max 28
_diffrn_reflns_limit_l_min -27
_diffrn_reflns_number 16751
_diffrn_reflns_theta_full 27.00
_diffrn_reflns_theta_max 27.00
_diffrn_reflns_theta_min 1.77
_diffrn_standards_number 0
_exptl_absorpt_coefficient_mu 1.432
_exptl_absorpt_correction_T_max 0.7435
_exptl_absorpt_correction_T_min 0.6898
_exptl_absorpt_correction_type multi-scan
_exptl_absorpt_process_details '(SADABS; Bruker, 2000)'
_exptl_crystal_colour red
_exptl_crystal_density_diffrn 1.523
_exptl_crystal_density_method 'not measured'
_exptl_crystal_description block
_exptl_crystal_F_000 1424
_exptl_crystal_size_max 0.28
_exptl_crystal_size_mid 0.23
_exptl_crystal_size_min 0.22
_refine_diff_density_max 0.797
_refine_diff_density_min -0.586
_refine_ls_extinction_method none
_refine_ls_goodness_of_fit_ref 1.030
_refine_ls_hydrogen_treatment constr
_refine_ls_matrix_type full
_refine_ls_number_parameters 381
_refine_ls_number_reflns 6413
_refine_ls_number_restraints 0
_refine_ls_restrained_S_all 1.030
_refine_ls_R_factor_all 0.0749
_refine_ls_R_factor_gt 0.0507
_refine_ls_shift/su_max 0.000
_refine_ls_shift/su_mean 0.000
_refine_ls_structure_factor_coef Fsqd
_refine_ls_weighting_details 'calc w=1/[\s^2^(Fo^2^)+(0.0563P)^2^+2.1613P] where P=(Fo^2^+2Fc^2^)/3'
_refine_ls_weighting_scheme calc
_refine_ls_wR_factor_gt 0.1186
_refine_ls_wR_factor_ref 0.1321
_reflns_number_gt 4635
_reflns_number_total 6413
_reflns_threshold_expression I>2\s(I)
_cod_data_source_file hg2062.cif
_cod_data_source_block I
_cod_depositor_comments
;
The following automatic conversions were performed:
'_symmetry_cell_setting' value 'Monoclinic' changed to 'monoclinic'
according to '/home/saulius/struct/CIF-dictionaries/cif_core.dic'
dictionary named 'cif_core.dic' version 2.4.1 from 2010-06-29.

Automatic conversion script
Id: cif_fix_enum 1527 2010-12-29 10:47:43Z saulius 

The following automatic conversions were performed:

'_symmetry_cell_setting' value 'Monoclinic' changed to 'monoclinic'
according to /home/saulius/struct/CIF-dictionaries/cif_core.dic
dictionary named 'cif_core.dic' version 2.4.1 from 2010-06-29.

Automatic conversion script
Id: cif_fix_values 1715 2011-07-08 13:25:40Z adriana 
;
_cod_original_cell_volume 3002.1(7)
_cod_original_sg_symbol_H-M 'P 21/n'
_cod_database_code 2209862
_cod_database_fobs_code 2209862

loop_
_symmetry_equiv_pos_as_xyz
'x, y, z'
'-x+1/2, y+1/2, -z+1/2'
'-x, -y, -z'
'x-1/2, -y-1/2, z-1/2'

loop_
_atom_site_type_symbol
_atom_site_label
_atom_site_fract_x
_atom_site_fract_y
_atom_site_fract_z
_atom_site_U_iso_or_equiv
_atom_site_adp_type
_atom_site_calc_flag
_atom_site_refinement_flags
_atom_site_occupancy
Ni Ni1 0.87211(5) 1.05987(3) 1.02869(2) 0.04759(15) Uani d . 1
Ni Ni2 0.30663(5) 0.72330(3) 0.22657(2) 0.04775(15) Uani d . 1
S S1 1.17699(14) 0.97747(10) 1.18950(5) 0.0811(4) Uani d . 1
S S2 0.24590(18) 0.51756(9) 0.05956(6) 0.0935(5) Uani d . 1
O O1 0.8028(2) 0.93507(17) 1.03998(11) 0.0489(6) Uani d . 1
O O2 0.4649(3) 0.7653(2) 0.20154(12) 0.0592(7) Uani d . 1
N N1 0.7449(3) 1.0921(2) 0.96751(12) 0.0439(7) Uani d . 1
N N2 0.9606(4) 1.1812(3) 1.0086(2) 0.0944(15) Uani d . 1
H H2 1.0408 1.1568 0.9997 0.113 Uiso calc R 1
N N3 0.3175(3) 0.8087(2) 0.29105(13) 0.0496(7) Uani d . 1
N N4 0.1381(4) 0.6822(3) 0.25169(16) 0.0746(11) Uani d . 1
H H4 0.1472 0.6157 0.2596 0.090 Uiso calc R 1
N N5 1.0018(4) 1.0346(2) 1.09278(16) 0.0638(9) Uani d . 1
N N6 0.2881(3) 0.6318(2) 0.16263(15) 0.0595(8) Uani d . 1
C C1 0.7005(4) 0.8929(2) 1.00994(15) 0.0446(8) Uani d . 1
C C2 0.6737(4) 0.7918(3) 1.02462(18) 0.0559(10) Uani d . 1
H H2A 0.7258 0.7611 1.0560 0.067 Uiso calc R 1
C C3 0.5749(4) 0.7395(3) 0.99429(19) 0.0593(10) Uani d . 1
H H3 0.5633 0.6728 1.0040 0.071 Uiso calc R 1
C C4 0.4881(4) 0.7829(3) 0.94809(18) 0.0520(9) Uani d . 1
C C5 0.3834(4) 0.7281(3) 0.9167(2) 0.0632(11) Uani d . 1
H H5A 0.3718 0.6612 0.9261 0.076 Uiso calc R 1
C C6 0.3001(4) 0.7711(3) 0.8733(2) 0.0662(11) Uani d . 1
H H6 0.2327 0.7337 0.8527 0.079 Uiso calc R 1
C C7 0.3152(4) 0.8713(3) 0.85960(19) 0.0616(10) Uani d . 1
H H7 0.2559 0.9014 0.8306 0.074 Uiso calc R 1
C C8 0.4164(4) 0.9261(3) 0.88832(18) 0.0556(9) Uani d . 1
H H8 0.4255 0.9929 0.8780 0.067 Uiso calc R 1
C C9 0.5071(3) 0.8845(2) 0.93294(16) 0.0453(8) Uani d . 1
C C10 0.6185(3) 0.9390(2) 0.96320(15) 0.0419(8) Uani d . 1
C C11 0.6474(4) 1.0375(2) 0.94549(16) 0.0445(8) Uani d . 1
H H11 0.5901 1.0654 0.9149 0.053 Uiso calc R 1
C C12 0.7621(4) 1.1919(3) 0.94206(19) 0.0583(10) Uani d . 1
H H12A 0.7301 1.1926 0.8998 0.070 Uiso calc R 1
H H12B 0.7124 1.2411 0.9626 0.070 Uiso calc R 1
C C13 0.9048(5) 1.2143(3) 0.9501(2) 0.0771(13) Uani d . 1
H H13A 0.9496 1.1809 0.9193 0.092 Uiso calc R 1
H H13B 0.9184 1.2857 0.9462 0.092 Uiso calc R 1
C C14 1.0016(7) 1.2529(4) 1.0513(3) 0.115(2) Uani d . 1
H H14A 1.0590 1.3002 1.0343 0.172 Uiso calc R 1
H H14B 1.0493 1.2212 1.0853 0.172 Uiso calc R 1
H H14C 0.9249 1.2869 1.0637 0.172 Uiso calc R 1
C C15 0.5516(4) 0.8270(3) 0.22814(17) 0.0515(9) Uani d . 1
C C16 0.6714(4) 0.8432(3) 0.1997(2) 0.0665(11) Uani d . 1
H H16 0.6836 0.8100 0.1641 0.080 Uiso calc R 1
C C17 0.7665(4) 0.9058(3) 0.2238(2) 0.0704(12) Uani d . 1
H H17 0.8418 0.9162 0.2036 0.084 Uiso calc R 1
C C18 0.7569(4) 0.9567(3) 0.2787(2) 0.0614(11) Uani d . 1
C C19 0.8612(5) 1.0195(3) 0.3049(3) 0.0789(14) Uani d . 1
H H19 0.9367 1.0299 0.2849 0.095 Uiso calc R 1
C C20 0.8519(5) 1.0642(4) 0.3585(3) 0.0851(15) Uani d . 1
H H20 0.9199 1.1059 0.3748 0.102 Uiso calc R 1
C C21 0.7413(5) 1.0477(3) 0.3888(2) 0.0746(13) Uani d . 1
H H21 0.7367 1.0772 0.4261 0.090 Uiso calc R 1
C C22 0.6381(4) 0.9890(3) 0.36530(19) 0.0596(10) Uani d . 1
H H22 0.5647 0.9795 0.3869 0.072 Uiso calc R 1
C C23 0.6409(4) 0.9424(3) 0.30860(18) 0.0514(9) Uani d . 1
C C24 0.5348(4) 0.8782(3) 0.28140(16) 0.0471(8) Uani d . 1
C C25 0.4149(4) 0.8675(3) 0.30878(16) 0.0488(8) Uani d . 1
H H25 0.4053 0.9063 0.3426 0.059 Uiso calc R 1
C C26 0.1973(5) 0.8099(4) 0.3231(2) 0.0842(15) Uani d . 1
H H26A 0.2225 0.8119 0.3659 0.101 Uiso calc R 1
H H26B 0.1452 0.8692 0.3120 0.101 Uiso calc R 1
C C27 0.1238(7) 0.7286(6) 0.3094(3) 0.165(4) Uani d . 1
H H27A 0.0306 0.7463 0.3107 0.198 Uiso calc R 1
H H27B 0.1456 0.6792 0.3405 0.198 Uiso calc R 1
C C28 0.0235(5) 0.6902(5) 0.2101(3) 0.108(2) Uani d . 1
H H28A -0.0528 0.6651 0.2279 0.161 Uiso calc R 1
H H28B 0.0365 0.6521 0.1749 0.161 Uiso calc R 1
H H28C 0.0090 0.7591 0.1993 0.161 Uiso calc R 1
C C29 1.0734(4) 1.0132(3) 1.13353(18) 0.0542(9) Uani d . 1
C C30 0.2720(4) 0.5835(3) 0.12005(18) 0.0548(9) Uani d . 1

loop_
_atom_site_aniso_label
_atom_site_aniso_U_11
_atom_site_aniso_U_22
_atom_site_aniso_U_33
_atom_site_aniso_U_12
_atom_site_aniso_U_13
_atom_site_aniso_U_23
Ni1 0.0535(3) 0.0424(2) 0.0455(3) 0.0024(2) -0.0022(2) -0.00203(19)
Ni2 0.0520(3) 0.0516(3) 0.0396(3) 0.0019(2) 0.0037(2) -0.00082(19)
S1 0.0867(9) 0.0991(9) 0.0528(7) -0.0109(7) -0.0179(6) 0.0123(6)
S2 0.1617(14) 0.0602(7) 0.0575(7) 0.0015(8) 0.0053(8) -0.0151(5)
O1 0.0518(15) 0.0475(13) 0.0466(14) 0.0033(11) 0.0014(12) 0.0071(11)
O2 0.0532(16) 0.0719(17) 0.0543(16) 0.0023(13) 0.0143(13) -0.0120(13)
N1 0.0503(17) 0.0378(14) 0.0437(16) 0.0023(13) 0.0051(13) 0.0033(12)
N2 0.105(3) 0.058(2) 0.110(3) -0.024(2) -0.041(3) 0.016(2)
N3 0.0443(18) 0.0610(18) 0.0445(17) -0.0006(14) 0.0086(13) -0.0039(14)
N4 0.074(3) 0.089(3) 0.062(2) -0.028(2) 0.0139(19) -0.014(2)
N5 0.068(2) 0.062(2) 0.058(2) 0.0052(17) -0.0113(18) -0.0046(16)
N6 0.073(2) 0.0578(19) 0.0482(19) -0.0004(16) 0.0067(16) -0.0034(16)
C1 0.049(2) 0.0430(18) 0.0428(19) 0.0043(16) 0.0114(16) 0.0028(15)
C2 0.067(3) 0.048(2) 0.054(2) 0.0036(18) 0.0082(19) 0.0122(17)
C3 0.075(3) 0.0400(19) 0.064(3) -0.0038(19) 0.015(2) 0.0067(17)
C4 0.054(2) 0.048(2) 0.057(2) -0.0035(17) 0.0196(18) -0.0059(17)
C5 0.071(3) 0.051(2) 0.071(3) -0.015(2) 0.021(2) -0.010(2)
C6 0.054(3) 0.075(3) 0.071(3) -0.016(2) 0.011(2) -0.022(2)
C7 0.050(2) 0.071(3) 0.064(3) 0.000(2) 0.0029(19) -0.010(2)
C8 0.047(2) 0.051(2) 0.068(3) 0.0027(17) 0.0011(19) -0.0018(18)
C9 0.046(2) 0.0431(18) 0.049(2) 0.0024(15) 0.0138(16) -0.0060(15)
C10 0.0430(19) 0.0401(17) 0.0439(19) 0.0043(14) 0.0103(15) -0.0015(14)
C11 0.049(2) 0.0429(18) 0.0419(19) 0.0060(15) 0.0048(16) 0.0032(15)
C12 0.069(3) 0.0437(19) 0.061(2) -0.0076(18) -0.001(2) 0.0107(17)
C13 0.076(3) 0.055(2) 0.098(4) -0.011(2) -0.001(3) 0.015(2)
C14 0.163(6) 0.095(4) 0.092(4) -0.064(4) 0.037(4) -0.042(3)
C15 0.045(2) 0.057(2) 0.053(2) 0.0086(17) 0.0086(17) 0.0042(18)
C16 0.059(3) 0.079(3) 0.065(3) 0.005(2) 0.025(2) -0.002(2)
C17 0.051(3) 0.073(3) 0.089(3) 0.002(2) 0.022(2) 0.012(3)
C18 0.052(2) 0.053(2) 0.079(3) 0.0022(18) 0.008(2) 0.013(2)
C19 0.056(3) 0.070(3) 0.111(4) -0.013(2) 0.007(3) 0.013(3)
C20 0.079(4) 0.072(3) 0.101(4) -0.020(3) -0.007(3) -0.003(3)
C21 0.085(4) 0.058(2) 0.077(3) -0.012(2) -0.009(3) -0.003(2)
C22 0.063(3) 0.050(2) 0.065(3) -0.0071(19) 0.003(2) 0.0035(19)
C23 0.052(2) 0.0414(18) 0.060(2) 0.0023(16) 0.0010(18) 0.0089(17)
C24 0.046(2) 0.0473(19) 0.047(2) 0.0052(15) 0.0028(16) 0.0062(16)
C25 0.053(2) 0.052(2) 0.041(2) 0.0026(17) 0.0079(17) -0.0023(16)
C26 0.067(3) 0.099(3) 0.092(4) -0.019(3) 0.036(3) -0.036(3)
C27 0.139(6) 0.249(9) 0.121(5) -0.123(6) 0.093(5) -0.116(6)
C28 0.066(3) 0.163(6) 0.094(4) -0.014(4) 0.008(3) -0.013(4)
C29 0.064(3) 0.051(2) 0.048(2) -0.0085(18) 0.0041(19) -0.0027(17)
C30 0.073(3) 0.0424(19) 0.050(2) 0.0022(18) 0.011(2) 0.0052(17)

loop_
_atom_type_symbol
_atom_type_description
_atom_type_scat_dispersion_real
_atom_type_scat_dispersion_imag
_atom_type_scat_source
C C 0.0033 0.0016 'International Tables Vol C Tables 4.2.6.8 and 6.1.1.4'
H H 0.0000 0.0000 'International Tables Vol C Tables 4.2.6.8 and 6.1.1.4'
N N 0.0061 0.0033 'International Tables Vol C Tables 4.2.6.8 and 6.1.1.4'
O O 0.0106 0.0060 'International Tables Vol C Tables 4.2.6.8 and 6.1.1.4'
S S 0.1246 0.1234 'International Tables Vol C Tables 4.2.6.8 and 6.1.1.4'
Ni Ni 0.3393 1.1124 'International Tables Vol C Tables 4.2.6.8 and 6.1.1.4'

loop_
_geom_angle_atom_site_label_1
_geom_angle_atom_site_label_2
_geom_angle_atom_site_label_3
_geom_angle
_geom_angle_publ_flag
N1 Ni1 O1 94.01(12) y
N1 Ni1 N5 176.68(13) y
O1 Ni1 N5 88.60(13) y
N1 Ni1 N2 86.10(14) y
O1 Ni1 N2 171.50(18) y
N5 Ni1 N2 91.62(16) y
O2 Ni2 N3 93.58(13) y
O2 Ni2 N6 89.50(13) y
N3 Ni2 N6 176.78(14) y
O2 Ni2 N4 178.47(16) y
N3 Ni2 N4 86.28(14) y
N6 Ni2 N4 90.66(15) y
C1 O1 Ni1 127.9(2) n
C15 O2 Ni2 128.3(2) n
C11 N1 C12 118.9(3) n
C11 N1 Ni1 127.3(2) n
C12 N1 Ni1 113.8(2) n
C14 N2 C13 118.4(4) n
C14 N2 Ni1 122.3(4) n
C13 N2 Ni1 108.8(3) n
C14 N2 H2 100.8 n
C13 N2 H2 100.8 n
Ni1 N2 H2 100.8 n
C25 N3 C26 118.8(3) n
C25 N3 Ni2 127.5(3) n
C26 N3 Ni2 113.7(3) n
C28 N4 C27 114.1(5) n
C28 N4 Ni2 118.2(3) n
C27 N4 Ni2 107.7(3) n
C28 N4 H4 105.2 n
C27 N4 H4 105.2 n
Ni2 N4 H4 105.2 n
C29 N5 Ni1 174.1(4) n
C30 N6 Ni2 173.3(3) n
O1 C1 C10 124.7(3) n
O1 C1 C2 116.8(3) n
C10 C1 C2 118.5(3) n
C3 C2 C1 121.7(4) n
C3 C2 H2A 119.2 n
C1 C2 H2A 119.2 n
C2 C3 C4 122.1(3) n
C2 C3 H3 119.0 n
C4 C3 H3 119.0 n
C3 C4 C5 122.0(4) n
C3 C4 C9 118.7(4) n
C5 C4 C9 119.3(4) n
C6 C5 C4 121.2(4) n
C6 C5 H5A 119.4 n
C4 C5 H5A 119.4 n
C5 C6 C7 119.9(4) n
C5 C6 H6 120.0 n
C7 C6 H6 120.0 n
C8 C7 C6 120.5(4) n
C8 C7 H7 119.7 n
C6 C7 H7 119.7 n
C7 C8 C9 121.8(4) n
C7 C8 H8 119.1 n
C9 C8 H8 119.1 n
C8 C9 C4 117.3(3) n
C8 C9 C10 123.6(3) n
C4 C9 C10 119.1(3) n
C1 C10 C11 119.6(3) n
C1 C10 C9 119.8(3) n
C11 C10 C9 120.6(3) n
N1 C11 C10 126.4(3) n
N1 C11 H11 116.8 n
C10 C11 H11 116.8 n
C13 C12 N1 106.9(3) n
C13 C12 H12A 110.3 n
N1 C12 H12A 110.3 n
C13 C12 H12B 110.3 n
N1 C12 H12B 110.3 n
H12A C12 H12B 108.6 n
N2 C13 C12 109.9(4) n
N2 C13 H13A 109.7 n
C12 C13 H13A 109.7 n
N2 C13 H13B 109.7 n
C12 C13 H13B 109.7 n
H13A C13 H13B 108.2 n
N2 C14 H14A 109.5 n
N2 C14 H14B 109.5 n
H14A C14 H14B 109.5 n
N2 C14 H14C 109.5 n
H14A C14 H14C 109.5 n
H14B C14 H14C 109.5 n
O2 C15 C24 124.7(3) n
O2 C15 C16 116.6(4) n
C24 C15 C16 118.7(4) n
C17 C16 C15 120.8(4) n
C17 C16 H16 119.6 n
C15 C16 H16 119.6 n
C16 C17 C18 122.8(4) n
C16 C17 H17 118.6 n
C18 C17 H17 118.6 n
C23 C18 C17 118.4(4) n
C23 C18 C19 119.5(4) n
C17 C18 C19 122.1(4) n
C20 C19 C18 121.0(5) n
C20 C19 H19 119.5 n
C18 C19 H19 119.5 n
C19 C20 C21 119.7(5) n
C19 C20 H20 120.2 n
C21 C20 H20 120.2 n
C22 C21 C20 121.6(5) n
C22 C21 H21 119.2 n
C20 C21 H21 119.2 n
C21 C22 C23 121.2(4) n
C21 C22 H22 119.4 n
C23 C22 H22 119.4 n
C18 C23 C22 117.0(4) n
C18 C23 C24 119.1(4) n
C22 C23 C24 123.8(4) n
C15 C24 C25 119.9(3) n
C15 C24 C23 120.1(3) n
C25 C24 C23 120.0(3) n
N3 C25 C24 125.7(3) n
N3 C25 H25 117.2 n
C24 C25 H25 117.2 n
C27 C26 N3 110.2(4) n
C27 C26 H26A 109.6 n
N3 C26 H26A 109.6 n
C27 C26 H26B 109.6 n
N3 C26 H26B 109.6 n
H26A C26 H26B 108.1 n
C26 C27 N4 116.9(5) n
C26 C27 H27A 108.1 n
N4 C27 H27A 108.1 n
C26 C27 H27B 108.1 n
N4 C27 H27B 108.1 n
H27A C27 H27B 107.3 n
N4 C28 H28A 109.5 n
N4 C28 H28B 109.5 n
H28A C28 H28B 109.5 n
N4 C28 H28C 109.5 n
H28A C28 H28C 109.5 n
H28B C28 H28C 109.5 n
N5 C29 S1 177.0(4) n
N6 C30 S2 178.5(4) n

loop_
_geom_bond_atom_site_label_1
_geom_bond_atom_site_label_2
_geom_bond_distance
_geom_bond_publ_flag
Ni1 N1 1.834(3) y
Ni1 O1 1.837(2) y
Ni1 N5 1.874(3) y
Ni1 N2 1.927(4) y
Ni2 O2 1.827(3) y
Ni2 N3 1.837(3) y
Ni2 N6 1.880(3) y
Ni2 N4 1.918(4) y
S1 C29 1.622(4) n
S2 C30 1.617(4) n
O1 C1 1.302(4) n
O2 C15 1.303(4) n
N1 C11 1.282(4) n
N1 C12 1.469(4) n
N2 C14 1.389(6) n
N2 C13 1.445(6) n
N2 H2 0.9100 n
N3 C25 1.289(4) n
N3 C26 1.465(5) n
N4 C28 1.414(6) n
N4 C27 1.455(6) n
N4 H4 0.9100 n
N5 C29 1.143(5) n
N6 C30 1.151(5) n
C1 C10 1.411(5) n
C1 C2 1.425(5) n
C2 C3 1.344(5) n
C2 H2A 0.9300 n
C3 C4 1.412(6) n
C3 H3 0.9300 n
C4 C5 1.414(5) n
C4 C9 1.419(5) n
C5 C6 1.348(6) n
C5 H5A 0.9300 n
C6 C7 1.388(6) n
C6 H6 0.9300 n
C7 C8 1.364(5) n
C7 H7 0.9300 n
C8 C9 1.402(5) n
C8 H8 0.9300 n
C9 C10 1.449(5) n
C10 C11 1.416(5) n
C11 H11 0.9300 n
C12 C13 1.460(6) n
C12 H12A 0.9700 n
C12 H12B 0.9700 n
C13 H13A 0.9700 n
C13 H13B 0.9700 n
C14 H14A 0.9600 n
C14 H14B 0.9600 n
C14 H14C 0.9600 n
C15 C24 1.400(5) n
C15 C16 1.434(5) n
C16 C17 1.345(6) n
C16 H16 0.9300 n
C17 C18 1.417(6) n
C17 H17 0.9300 n
C18 C23 1.414(6) n
C18 C19 1.426(6) n
C19 C20 1.353(7) n
C19 H19 0.9300 n
C20 C21 1.375(7) n
C20 H20 0.9300 n
C21 C22 1.366(6) n
C21 H21 0.9300 n
C22 C23 1.418(6) n
C22 H22 0.9300 n
C23 C24 1.457(5) n
C24 C25 1.412(5) n
C25 H25 0.9300 n
C26 C27 1.334(7) n
C26 H26A 0.9700 n
C26 H26B 0.9700 n
C27 H27A 0.9700 n
C27 H27B 0.9700 n
C28 H28A 0.9600 n
C28 H28B 0.9600 n
C28 H28C 0.9600 n
